data_7713559
loop_
_publ_author_name
'P. Ferreira, Millena'
'Bezerra Castro, Caio'
'de Ara\'ujo Neto, Jo\~ao Honorato'
'he, sheng'
'Gon\,calves Guimar\~aes J\'unior, Walber'
'Esmieu, Charlene'
'Castellano, Eduardo'
'de Moura, Andr\'e Farias'
'Truzzi, Daniela Ramos'
'Nascimento, Otaciro'
'Simonneau, Antoine'
'Netto, Caterina Gruenwaldt Cunha Marques'

_publ_section_title
;
 Biomimetic catalysis of nitrite reductase enzyme using copper complexes
 in chemical and electrochemical reduction of nitrite
;
_journal_name_full 'Dalton Transactions'
_journal_paper_doi 10.1039/D3DT01091K
_journal_year 2023
_chemical_absolute_configuration unk
_chemical_formula_moiety 'C29 H33 N5'
_chemical_formula_sum 'C29 H33 N5'
_chemical_formula_weight 451.60
_space_group_crystal_system monoclinic
_space_group_IT_number 4
_space_group_name_Hall 'P 2yb'
_space_group_name_H-M_alt 'P 1 21 1'
_atom_sites_solution_hydrogens geom
_atom_sites_solution_primary dual
_audit_creation_date 2021-10-04
_audit_creation_method
;
Olex2 1.5-beta
(compiled 2021.08.20 svn.r13c46975 for OlexSys, GUI svn.r6405)
;
_audit_update_record
;
2021-10-04 deposited with the CCDC.	2023-07-10 downloaded from the CCDC.
;
_cell_angle_alpha 90
_cell_angle_beta 98.845(7)
_cell_angle_gamma 90
_cell_formula_units_Z 2
_cell_length_a 9.8878(7)
_cell_length_b 8.4324(7)
_cell_length_c 15.4023(12)
_cell_measurement_reflns_used 10885
_cell_measurement_temperature 293(2)
_cell_measurement_theta_max 30.2390
_cell_measurement_theta_min 2.8280
_cell_volume 1268.94(17)
_computing_cell_refinement 'CrysAlisPro 1.171.41.93a (Rigaku OD, 2020)'
_computing_data_collection 'CrysAlisPro 1.171.41.93a (Rigaku OD, 2020)'
_computing_data_reduction 'CrysAlisPro 1.171.41.93a (Rigaku OD, 2020)'
_computing_molecular_graphics 'Olex2 1.5-beta (Dolomanov et al., 2009)'
_computing_publication_material 'Olex2 1.5-beta (Dolomanov et al., 2009)'
_computing_structure_refinement 'SHELXL 2018/3 (Sheldrick, 2015)'
_computing_structure_solution 'SHELXT 2018/2 (Sheldrick, 2018)'
_diffrn_ambient_temperature 293(2)
_diffrn_detector 'CCD plate'
_diffrn_measured_fraction_theta_full 0.998
_diffrn_measured_fraction_theta_max 0.998
_diffrn_measurement_details
;
List of Runs (angles in degrees, time in seconds):

  # Type    Start    End  Width  t~exp~   \w     \q     \k     \f   Frames
#--------------------------------------------------------------------------
  1  \w    -69.00 118.00   1.00   35.00    --   27.63  54.00 -90.00  187
  2  \w    -69.00 118.00   1.00   35.00    --   27.63  54.00  30.00  187
  3  \w    -69.00 118.00   1.00   35.00    --   27.63  54.00 120.00  187
  4  \w    -69.00 118.00   1.00   35.00    --   27.63  54.00 -30.00  187
  5  \w    -69.00 118.00   1.00   35.00    --   27.63  54.00-180.00  187
  6  \w    -69.00 -34.00   1.00   35.00    --   27.63  54.00  60.00   35
  7  \w    -69.00 118.00   1.00   35.00    --   27.63  54.00-150.00  187
;
_diffrn_measurement_device 'two-circle diffractometer'
_diffrn_measurement_device_type 'XtaLAB Mini (ROW)'
_diffrn_measurement_method '\w scans'
_diffrn_orient_matrix_type 'CrysAlisPro convention (1999,Acta A55,543-557)'
_diffrn_orient_matrix_UB_11 0.0075821000
_diffrn_orient_matrix_UB_12 0.0001687000
_diffrn_orient_matrix_UB_13 0.0465646000
_diffrn_orient_matrix_UB_21 0.0307160000
_diffrn_orient_matrix_UB_22 0.0760646000
_diffrn_orient_matrix_UB_23 0.0009478000
_diffrn_orient_matrix_UB_31 -0.0653502000
_diffrn_orient_matrix_UB_32 0.0358545000
_diffrn_orient_matrix_UB_33 -0.0021519000
_diffrn_radiation_monochromator graphite
_diffrn_radiation_probe x-ray
_diffrn_radiation_type 'Mo K\a'
_diffrn_radiation_wavelength 0.71073
_diffrn_reflns_av_R_equivalents 0.0296
_diffrn_reflns_av_unetI/netI 0.0209
_diffrn_reflns_Laue_measured_fraction_full 0.998
_diffrn_reflns_Laue_measured_fraction_max 0.998
_diffrn_reflns_limit_h_max 12
_diffrn_reflns_limit_h_min -12
_diffrn_reflns_limit_k_max 10
_diffrn_reflns_limit_k_min -10
_diffrn_reflns_limit_l_max 19
_diffrn_reflns_limit_l_min -19
_diffrn_reflns_number 26267
_diffrn_reflns_point_group_measured_fraction_full 0.998
_diffrn_reflns_point_group_measured_fraction_max 0.998
_diffrn_reflns_theta_full 25.242
_diffrn_reflns_theta_max 26.370
_diffrn_reflns_theta_min 2.645
_diffrn_source 'fine-focus sealed X-ray tube'
_diffrn_source_type 'Rigaku (Mo) X-ray Source'
_exptl_absorpt_coefficient_mu 0.071
_exptl_absorpt_correction_T_max 1.00000
_exptl_absorpt_correction_T_min 0.79435
_exptl_absorpt_correction_type multi-scan
_exptl_absorpt_process_details
;
CrysAlisPro 1.171.41.93a (Rigaku Oxford Diffraction, 2020)
Empirical absorption correction using spherical harmonics,
implemented in SCALE3 ABSPACK scaling algorithm.
;
_exptl_crystal_colour 'clear light colourless'
_exptl_crystal_colour_lustre clear
_exptl_crystal_colour_modifier light
_exptl_crystal_colour_primary colourless
_exptl_crystal_density_diffrn 1.182
_exptl_crystal_description block
_exptl_crystal_F_000 484
_exptl_crystal_size_max 0.427
_exptl_crystal_size_mid 0.291
_exptl_crystal_size_min 0.24
_refine_diff_density_max 0.130
_refine_diff_density_min -0.131
_refine_diff_density_rms 0.027
_refine_ls_abs_structure_details
;
 Flack x determined using 1947 quotients [(I+)-(I-)]/[(I+)+(I-)]
 (Parsons, Flack and Wagner, Acta Cryst. B69 (2013) 249-259).
;
_refine_ls_abs_structure_Flack -0.3(6)
_refine_ls_extinction_method none
_refine_ls_goodness_of_fit_ref 1.044
_refine_ls_hydrogen_treatment constr
_refine_ls_matrix_type full
_refine_ls_number_parameters 335
_refine_ls_number_reflns 5199
_refine_ls_number_restraints 1
_refine_ls_restrained_S_all 1.044
_refine_ls_R_factor_all 0.0435
_refine_ls_R_factor_gt 0.0369
_refine_ls_shift/su_max 0.000
_refine_ls_shift/su_mean 0.000
_refine_ls_structure_factor_coef Fsqd
_refine_ls_weighting_details 'w=1/[\s^2^(Fo^2^)+(0.0551P)^2^+0.0890P] where P=(Fo^2^+2Fc^2^)/3'
_refine_ls_weighting_scheme calc
_refine_ls_wR_factor_gt 0.0934
_refine_ls_wR_factor_ref 0.0995
_reflns_Friedel_coverage 0.867
_reflns_Friedel_fraction_full 0.999
_reflns_Friedel_fraction_max 0.999
_reflns_number_gt 4591
_reflns_number_total 5199
_reflns_threshold_expression 'I > 2\s(I)'
_cod_data_source_file d3dt01091k2.cif
_cod_data_source_block ligand6
_cod_database_code 7713559
_shelx_shelxl_version_number 2018/3
_chemical_oxdiff_formula 'C33 H44 O3 S2'
_shelx_space_group_comment
;
The symmetry employed for this shelxl refinement is uniquely defined
by the following loop, which should always be used as a source of
symmetry information in preference to the above space-group names.
They are only intended as comments.
;
_shelx_estimated_absorpt_t_max 0.983
_shelx_estimated_absorpt_t_min 0.970
_olex2_refinement_description
;
1. Fixed Uiso
 At 1.2 times of:
  All C(H) groups, All C(H,H) groups, All C(H,H,H,H) groups
 At 1.5 times of:
  All C(H,H,H,H,H,H) groups
2. Others
 Fixed Sof: H1AA(0.7) H1AB(0.7) H1AC(0.7) H1BD(0.3) H1BE(0.3) H1BF(0.3)
 C2A(0.7) H2AA(0.7) H2AB(0.7) C2B(0.3) H2BA(0.3) H2BB(0.3) C3A(0.7) H3AA(0.7)
 H3AB(0.7) C3B(0.3) H3BA(0.3) H3BB(0.3) H4AA(0.7) H4AB(0.7) H4BC(0.3) H4BD(0.3)
 H9AA(0.5) H9AB(0.5) H9BC(0.5) H9BD(0.5) C10A(0.45553) H10A(0.45553)
 H10B(0.45553) C10B(0.54447) H10C(0.54447) H10D(0.54447) H11A(0.5) H11B(0.5)
 H11C(0.5) H11D(0.5)
3.a Ternary CH refined with riding coordinates:
 C8(H8)
3.b Secondary CH2 refined with riding coordinates:
 C2A(H2AA,H2AB), C2B(H2BA,H2BB), C3A(H3AA,H3AB), C3B(H3BA,H3BB), C4(H4AA,H4AB),
  C4(H4BC,H4BD), C9(H9AA,H9AB), C9(H9BC,H9BD), C10A(H10A,H10B), C10B(H10C,H10D),
  C11(H11A,H11B), C11(H11C,H11D), C12(H12A,H12B)
3.c Aromatic/amide H refined with riding coordinates:
 C6(H6), C14(H14), C15(H15), C16(H16), C17(H17), C19(H19), C20(H20), C21(H21),
 C22(H22), C23(H23), C25(H25), C26(H26), C27(H27), C28(H28), C29(H29)
3.d Idealised Me refined as rotating group:
 C1(H1AA,H1AB,H1AC), C1(H1BD,H1BE,H1BF)
;
_olex2_submission_special_instructions 'No special instructions were received'
_oxdiff_exptl_absorpt_empirical_details
;
Empirical correction (ABSPACK) includes:
- Absorption correction using spherical harmonics
- Frame scaling
;
_oxdiff_exptl_absorpt_empirical_full_max 1.353
_oxdiff_exptl_absorpt_empirical_full_min 0.885

loop_
_space_group_symop_operation_xyz
'x, y, z'
'-x, y+1/2, -z'

loop_
_atom_site_label
_atom_site_type_symbol
_atom_site_fract_x
_atom_site_fract_y
_atom_site_fract_z
_atom_site_U_iso_or_equiv
_atom_site_adp_type
_atom_site_occupancy
_atom_site_site_symmetry_order
_atom_site_calc_flag
_atom_site_refinement_flags_posn
_atom_site_refinement_flags_adp
_atom_site_refinement_flags_occupancy
_atom_site_disorder_assembly
_atom_site_disorder_group
N1 N -0.89360(19) -0.6675(3) -0.32572(15) 0.0727(6) Uani 1 1 d . . . . .
N2 N -0.82039(17) -0.5551(3) -0.28275(14) 0.0648(5) Uani 1 1 d . . . . .
N3 N -0.69105(15) -0.5753(2) -0.29543(10) 0.0453(4) Uani 1 1 d . . . . .
N4 N -0.50234(19) -0.2725(2) -0.14089(11) 0.0552(4) Uani 1 1 d . . . . .
N5 N -0.2553(3) -0.2024(4) 0.04266(14) 0.0929(9) Uani 1 1 d . . . . .
C1 C -0.9132(3) -0.7189(5) -0.6599(2) 0.0955(10) Uani 1 1 d . . . . .
H1AA H -0.942154 -0.813774 -0.691861 0.143 Uiso 0.7 1 calc R U P A 1
H1AB H -0.818631 -0.698942 -0.663307 0.143 Uiso 0.7 1 calc R U P A 1
H1AC H -0.967622 -0.631055 -0.684797 0.143 Uiso 0.7 1 calc R U P A 1
H1BD H -0.945377 -0.814534 -0.689995 0.143 Uiso 0.3 1 calc R U P B 2
H1BE H -0.847200 -0.668645 -0.690395 0.143 Uiso 0.3 1 calc R U P B 2
H1BF H -0.988953 -0.648337 -0.658014 0.143 Uiso 0.3 1 calc R U P B 2
C2A C -0.9308(5) -0.7388(6) -0.5662(3) 0.0770(11) Uani 0.7 1 d . . P C 1
H2AA H -0.902613 -0.642155 -0.534400 0.092 Uiso 0.7 1 calc R U P C 1
H2AB H -1.026931 -0.755895 -0.563023 0.092 Uiso 0.7 1 calc R U P C 1
C2B C -0.8440(11) -0.7605(18) -0.5624(7) 0.078(3) Uani 0.3 1 d . . P C 2
H2BA H -0.767411 -0.831373 -0.564869 0.094 Uiso 0.3 1 calc R U P C 2
H2BB H -0.808320 -0.663902 -0.533269 0.094 Uiso 0.3 1 calc R U P C 2
C3A C -0.8502(5) -0.8739(5) -0.5235(3) 0.0688(9) Uani 0.7 1 d . . P C 1
H3AA H -0.754134 -0.857007 -0.527065 0.083 Uiso 0.7 1 calc R U P C 1
H3AB H -0.878684 -0.970537 -0.555250 0.083 Uiso 0.7 1 calc R U P C 1
C3B C -0.9437(9) -0.8393(14) -0.5073(7) 0.078(3) Uani 0.3 1 d . . P C 2
H3BA H -1.012421 -0.763235 -0.495925 0.094 Uiso 0.3 1 calc R U P C 2
H3BB H -0.989833 -0.927695 -0.539553 0.094 Uiso 0.3 1 calc R U P C 2
C4 C -0.8675(3) -0.8953(3) -0.4245(2) 0.0761(7) Uani 1 1 d . . . . .
H4AA H -0.964057 -0.907712 -0.420926 0.091 Uiso 0.7 1 calc R U P C 1
H4AB H -0.821331 -0.991915 -0.402306 0.091 Uiso 0.7 1 calc R U P C 1
H4BC H -0.792463 -0.961949 -0.436252 0.091 Uiso 0.3 1 calc R U P C 2
H4BD H -0.927189 -0.959046 -0.394086 0.091 Uiso 0.3 1 calc R U P C 2
C5 C -0.8122(2) -0.7601(3) -0.36705(15) 0.0560(5) Uani 1 1 d . . . . .
C6 C -0.6833(2) -0.7016(3) -0.34781(15) 0.0552(5) Uani 1 1 d . . . . .
H6 H -0.605124 -0.740964 -0.366998 0.066 Uiso 1 1 calc R U . . .
C7 C -0.58140(18) -0.4577(2) -0.26586(12) 0.0419(4) Uani 1 1 d . . . . .
C8 C -0.6187(2) -0.3716(3) -0.18237(13) 0.0499(5) Uani 1 1 d . . . . .
H8 H -0.638128 -0.451943 -0.139996 0.060 Uiso 1 1 calc R U . . .
C9 C -0.7418(2) -0.2576(3) -0.20046(18) 0.0666(6) Uani 1 1 d . . . . .
H9AA H -0.786626 -0.266200 -0.260885 0.080 Uiso 0.5 1 calc R U P D 1
H9AB H -0.808030 -0.279633 -0.161646 0.080 Uiso 0.5 1 calc R U P D 1
H9BC H -0.751712 -0.215812 -0.259784 0.080 Uiso 0.5 1 calc R U P E 2
H9BD H -0.826021 -0.310528 -0.192252 0.080 Uiso 0.5 1 calc R U P E 2
C10A C -0.6789(9) -0.0945(9) -0.1824(7) 0.087(2) Uani 0.4555 1 d . . P F 1
H10A H -0.660828 -0.046148 -0.236612 0.104 Uiso 0.4555 1 calc R U P F 1
H10B H -0.740477 -0.026244 -0.156202 0.104 Uiso 0.4555 1 calc R U P F 1
C10B C -0.7060(7) -0.1254(9) -0.1325(6) 0.093(2) Uani 0.5445 1 d . . P F 2
H10C H -0.748542 -0.025902 -0.153131 0.112 Uiso 0.5445 1 calc R U P F 2
H10D H -0.734116 -0.152980 -0.076800 0.112 Uiso 0.5445 1 calc R U P F 2
C11 C -0.5572(4) -0.1163(4) -0.1247(3) 0.1016(11) Uani 1 1 d . . . . .
H11A H -0.574176 -0.109275 -0.064485 0.122 Uiso 0.5 1 calc R U P F 1
H11B H -0.491807 -0.034666 -0.134028 0.122 Uiso 0.5 1 calc R U P F 1
H11C H -0.518795 -0.080305 -0.066314 0.122 Uiso 0.5 1 calc R U P F 2
H11D H -0.532066 -0.040775 -0.166991 0.122 Uiso 0.5 1 calc R U P F 2
C12 C -0.4239(3) -0.3357(4) -0.06184(15) 0.0766(8) Uani 1 1 d . . . . .
H12A H -0.408804 -0.448154 -0.069669 0.092 Uiso 1 1 calc R U . . .
H12B H -0.475568 -0.323572 -0.013587 0.092 Uiso 1 1 calc R U . . .
C13 C -0.2878(3) -0.2536(3) -0.03902(14) 0.0633(6) Uani 1 1 d . . . . .
C14 C -0.2008(3) -0.2349(4) -0.09955(17) 0.0827(8) Uani 1 1 d . . . . .
H14 H -0.225529 -0.273174 -0.156404 0.099 Uiso 1 1 calc R U . . .
C15 C -0.0778(3) -0.1602(5) -0.0766(2) 0.0946(10) Uani 1 1 d . . . . .
H15 H -0.018848 -0.145552 -0.117495 0.113 Uiso 1 1 calc R U . . .
C16 C -0.0435(3) -0.1080(5) 0.0071(2) 0.0988(11) Uani 1 1 d . . . . .
H16 H 0.039656 -0.057521 0.025190 0.119 Uiso 1 1 calc R U . . .
C17 C -0.1341(3) -0.1313(6) 0.0637(2) 0.1105(14) Uani 1 1 d . . . . .
H17 H -0.110000 -0.095451 0.121110 0.133 Uiso 1 1 calc R U . . .
C18 C -0.45068(18) -0.5579(2) -0.24229(12) 0.0441(4) Uani 1 1 d . . . . .
C19 C -0.4484(2) -0.6776(3) -0.17976(16) 0.0611(6) Uani 1 1 d . . . . .
H19 H -0.525401 -0.695027 -0.153137 0.073 Uiso 1 1 calc R U . . .
C20 C -0.3343(3) -0.7703(4) -0.15680(19) 0.0757(7) Uani 1 1 d . . . . .
H20 H -0.333657 -0.847748 -0.113719 0.091 Uiso 1 1 calc R U . . .
C21 C -0.2211(3) -0.7491(4) -0.19729(19) 0.0753(7) Uani 1 1 d . . . . .
H21 H -0.144293 -0.812854 -0.182275 0.090 Uiso 1 1 calc R U . . .
C22 C -0.2219(2) -0.6337(3) -0.25979(18) 0.0664(6) Uani 1 1 d . . . . .
H22 H -0.145605 -0.619339 -0.287507 0.080 Uiso 1 1 calc R U . . .
C23 C -0.33569(19) -0.5384(3) -0.28190(13) 0.0520(5) Uani 1 1 d . . . . .
H23 H -0.334773 -0.459821 -0.324177 0.062 Uiso 1 1 calc R U . . .
C24 C -0.57462(19) -0.3402(2) -0.34098(13) 0.0459(4) Uani 1 1 d . . . . .
C25 C -0.6622(2) -0.3500(3) -0.42053(14) 0.0546(5) Uani 1 1 d . . . . .
H25 H -0.727640 -0.429946 -0.429042 0.066 Uiso 1 1 calc R U . . .
C26 C -0.6533(3) -0.2420(3) -0.48746(16) 0.0695(7) Uani 1 1 d . . . . .
H26 H -0.712520 -0.250709 -0.540345 0.083 Uiso 1 1 calc R U . . .
C27 C -0.5589(3) -0.1234(3) -0.47639(19) 0.0750(8) Uani 1 1 d . . . . .
H27 H -0.551861 -0.052740 -0.521841 0.090 Uiso 1 1 calc R U . . .
C28 C -0.4740(3) -0.1093(3) -0.39732(19) 0.0720(7) Uani 1 1 d . . . . .
H28 H -0.411351 -0.026366 -0.388693 0.086 Uiso 1 1 calc R U . . .
C29 C -0.4806(2) -0.2164(3) -0.33084(15) 0.0591(6) Uani 1 1 d . . . . .
H29 H -0.421115 -0.205924 -0.278165 0.071 Uiso 1 1 calc R U . . .

loop_
_atom_site_aniso_label
_atom_site_aniso_U_11
_atom_site_aniso_U_22
_atom_site_aniso_U_33
_atom_site_aniso_U_23
_atom_site_aniso_U_13
_atom_site_aniso_U_12
N1 0.0459(10) 0.0850(15) 0.0902(15) -0.0205(12) 0.0196(10) -0.0155(10)
N2 0.0408(9) 0.0806(13) 0.0766(12) -0.0206(11) 0.0201(8) -0.0076(10)
N3 0.0366(7) 0.0513(9) 0.0498(8) -0.0022(7) 0.0120(6) -0.0024(7)
N4 0.0585(10) 0.0548(10) 0.0530(9) -0.0066(8) 0.0108(8) -0.0099(8)
N5 0.0776(14) 0.144(3) 0.0560(12) -0.0330(14) 0.0074(10) -0.0155(16)
C1 0.0763(19) 0.126(3) 0.0813(19) -0.0175(19) 0.0019(14) 0.0152(18)
C2A 0.064(3) 0.080(3) 0.084(3) -0.015(2) 0.002(2) 0.015(2)
C2B 0.043(5) 0.110(9) 0.082(6) -0.031(7) 0.005(4) 0.000(5)
C3A 0.065(3) 0.062(2) 0.077(2) -0.018(2) 0.0015(18) 0.0035(19)
C3B 0.045(4) 0.088(7) 0.100(7) -0.040(6) 0.008(4) -0.018(4)
C4 0.0710(16) 0.0601(15) 0.0968(19) -0.0124(14) 0.0118(14) -0.0178(13)
C5 0.0499(11) 0.0532(12) 0.0654(12) -0.0005(11) 0.0108(9) -0.0082(10)
C6 0.0454(11) 0.0497(11) 0.0726(13) -0.0062(10) 0.0161(9) -0.0015(9)
C7 0.0373(9) 0.0465(10) 0.0432(9) -0.0001(8) 0.0105(7) -0.0034(7)
C8 0.0488(10) 0.0575(12) 0.0461(10) -0.0039(9) 0.0163(8) -0.0063(9)
C9 0.0547(12) 0.0682(14) 0.0802(15) -0.0148(13) 0.0208(11) 0.0049(11)
C10A 0.084(5) 0.065(4) 0.115(7) -0.009(4) 0.030(5) 0.013(3)
C10B 0.080(4) 0.078(4) 0.126(6) -0.039(4) 0.031(4) 0.007(3)
C11 0.083(2) 0.0737(19) 0.148(3) -0.043(2) 0.018(2) -0.0094(15)
C12 0.0936(19) 0.090(2) 0.0436(11) 0.0032(12) 0.0039(11) -0.0289(16)
C13 0.0718(14) 0.0694(14) 0.0468(11) -0.0063(11) 0.0035(10) -0.0027(12)
C14 0.0744(17) 0.118(3) 0.0549(13) -0.0125(16) 0.0058(12) -0.0045(17)
C15 0.0626(16) 0.142(3) 0.0794(18) -0.007(2) 0.0113(14) -0.0021(19)
C16 0.0573(16) 0.124(3) 0.111(2) -0.029(2) -0.0007(16) -0.0029(16)
C17 0.0751(19) 0.171(4) 0.082(2) -0.059(2) 0.0015(16) -0.014(2)
C18 0.0396(9) 0.0486(10) 0.0441(9) -0.0014(8) 0.0064(7) -0.0027(8)
C19 0.0493(11) 0.0666(14) 0.0681(13) 0.0173(11) 0.0117(10) -0.0026(10)
C20 0.0623(14) 0.0699(16) 0.0923(18) 0.0288(16) 0.0033(13) 0.0029(13)
C21 0.0500(13) 0.0704(16) 0.1019(19) 0.0094(16) 0.0001(12) 0.0126(12)
C22 0.0443(11) 0.0793(16) 0.0770(15) -0.0012(13) 0.0140(10) 0.0056(11)
C23 0.0435(10) 0.0619(13) 0.0516(10) 0.0024(10) 0.0100(8) 0.0009(9)
C24 0.0416(9) 0.0514(11) 0.0473(10) 0.0049(8) 0.0147(8) 0.0073(8)
C25 0.0535(11) 0.0599(13) 0.0503(11) 0.0033(10) 0.0080(9) 0.0103(10)
C26 0.0745(15) 0.0798(17) 0.0539(12) 0.0129(12) 0.0084(11) 0.0231(14)
C27 0.0705(16) 0.0820(18) 0.0777(16) 0.0375(15) 0.0277(13) 0.0222(14)
C28 0.0605(14) 0.0706(16) 0.0880(18) 0.0276(14) 0.0217(12) 0.0002(11)
C29 0.0506(11) 0.0658(14) 0.0622(12) 0.0144(11) 0.0125(9) -0.0050(10)

loop_
_atom_type_symbol
_atom_type_description
_atom_type_scat_dispersion_real
_atom_type_scat_dispersion_imag
_atom_type_scat_source
C C 0.0033 0.0016 'International Tables Vol C Tables 4.2.6.8 and 6.1.1.4'
H H 0.0000 0.0000 'International Tables Vol C Tables 4.2.6.8 and 6.1.1.4'
N N 0.0061 0.0033 'International Tables Vol C Tables 4.2.6.8 and 6.1.1.4'

loop_
_exptl_crystal_face_index_h
_exptl_crystal_face_index_k
_exptl_crystal_face_index_l
_exptl_crystal_face_perp_dist
-14 -1 2 0.1303
-7 -7 15 0.1287
7 -9 7 0.1448
13 -5 -2 0.1468
11 4 -14 0.1376
8 7 -15 0.1345
-13 -1 11 0.1161
3 -9 -14 0.1299
12 -6 -5 0.1497
10 3 12 0.1203
-8 8 11 0.1611
-13 2 -4 0.1563
-8 -4 -13 0.1546
7 -3 -19 0.1303
10 -4 10 0.1221
-2 1 22 0.0789
-12 5 11 0.1182
-9 4 -13 0.1896
-6 -11 1 0.1958
-13 3 -1 0.1567
9 -9 -1 0.1575
12 -6 -2 0.1471
13 4 -2 0.1337
8 10 -1 0.1587
-3 12 0 0.2277
13 0 -10 0.1538

loop_
_geom_angle_atom_site_label_1
_geom_angle_atom_site_label_2
_geom_angle_atom_site_label_3
_geom_angle
_geom_angle_site_symmetry_1
_geom_angle_site_symmetry_3
_geom_angle_publ_flag
N2 N1 C5 109.50(18) . . ?
N1 N2 N3 107.55(17) . . ?
N2 N3 C6 109.48(17) . . ?
N2 N3 C7 122.65(16) . . ?
C6 N3 C7 127.23(16) . . ?
C11 N4 C8 107.3(2) . . ?
C12 N4 C8 115.85(19) . . ?
C12 N4 C11 110.8(3) . . ?
C13 N5 C17 117.1(3) . . ?
H1AA C1 H1AB 109.5 . . ?
H1AA C1 H1AC 109.5 . . ?
H1AB C1 H1AC 109.5 . . ?
H1BD C1 H1BE 109.5 . . ?
H1BD C1 H1BF 109.5 . . ?
H1BE C1 H1BF 109.5 . . ?
C2A C1 H1AA 109.5 . . ?
C2A C1 H1AB 109.5 . . ?
C2A C1 H1AC 109.5 . . ?
C2B C1 H1BD 109.5 . . ?
C2B C1 H1BE 109.5 . . ?
C2B C1 H1BF 109.5 . . ?
C1 C2A H2AA 109.1 . . ?
C1 C2A H2AB 109.1 . . ?
H2AA C2A H2AB 107.8 . . ?
C3A C2A C1 112.4(4) . . ?
C3A C2A H2AA 109.1 . . ?
C3A C2A H2AB 109.1 . . ?
C1 C2B H2BA 108.9 . . ?
C1 C2B H2BB 108.9 . . ?
H2BA C2B H2BB 107.7 . . ?
C3B C2B C1 113.3(8) . . ?
C3B C2B H2BA 108.9 . . ?
C3B C2B H2BB 108.9 . . ?
C2A C3A H3AA 109.0 . . ?
C2A C3A H3AB 109.0 . . ?
C2A C3A C4 112.8(4) . . ?
H3AA C3A H3AB 107.8 . . ?
C4 C3A H3AA 109.0 . . ?
C4 C3A H3AB 109.0 . . ?
C2B C3B H3BA 109.8 . . ?
C2B C3B H3BB 109.8 . . ?
H3BA C3B H3BB 108.2 . . ?
C4 C3B C2B 109.4(8) . . ?
C4 C3B H3BA 109.8 . . ?
C4 C3B H3BB 109.8 . . ?
C3A C4 H4AA 108.8 . . ?
C3A C4 H4AB 108.8 . . ?
C3B C4 H4BC 109.4 . . ?
C3B C4 H4BD 109.4 . . ?
C3B C4 C5 111.3(5) . . ?
H4AA C4 H4AB 107.7 . . ?
H4BC C4 H4BD 108.0 . . ?
C5 C4 C3A 113.7(3) . . ?
C5 C4 H4AA 108.8 . . ?
C5 C4 H4AB 108.8 . . ?
C5 C4 H4BC 109.4 . . ?
C5 C4 H4BD 109.4 . . ?
N1 C5 C4 122.0(2) . . ?
N1 C5 C6 107.2(2) . . ?
C6 C5 C4 130.8(2) . . ?
N3 C6 C5 106.28(19) . . ?
N3 C6 H6 126.9 . . ?
C5 C6 H6 126.9 . . ?
N3 C7 C8 107.89(14) . . ?
N3 C7 C18 104.60(16) . . ?
N3 C7 C24 108.32(15) . . ?
C18 C7 C8 110.79(15) . . ?
C24 C7 C8 111.26(16) . . ?
C24 C7 C18 113.59(14) . . ?
N4 C8 C7 110.42(15) . . ?
N4 C8 H8 108.7 . . ?
N4 C8 C9 105.34(18) . . ?
C7 C8 H8 108.7 . . ?
C9 C8 C7 114.75(18) . . ?
C9 C8 H8 108.7 . . ?
C8 C9 H9AA 111.0 . . ?
C8 C9 H9AB 111.0 . . ?
C8 C9 H9BC 111.0 . . ?
C8 C9 H9BD 111.0 . . ?
H9AA C9 H9AB 109.0 . . ?
H9BC C9 H9BD 109.0 . . ?
C10A C9 C8 104.0(4) . . ?
C10A C9 H9AA 111.0 . . ?
C10A C9 H9AB 111.0 . . ?
C10B C9 C8 103.7(3) . . ?
C10B C9 H9BC 111.0 . . ?
C10B C9 H9BD 111.0 . . ?
C9 C10A H10A 110.4 . . ?
C9 C10A H10B 110.4 . . ?
H10A C10A H10B 108.6 . . ?
C11 C10A C9 106.7(6) . . ?
C11 C10A H10A 110.4 . . ?
C11 C10A H10B 110.4 . . ?
C9 C10B H10C 111.2 . . ?
C9 C10B H10D 111.2 . . ?
H10C C10B H10D 109.2 . . ?
C11 C10B C9 102.6(4) . . ?
C11 C10B H10C 111.2 . . ?
C11 C10B H10D 111.2 . . ?
N4 C11 H11A 110.0 . . ?
N4 C11 H11B 110.0 . . ?
N4 C11 H11C 109.8 . . ?
N4 C11 H11D 109.8 . . ?
C10A C11 N4 108.5(4) . . ?
C10A C11 H11A 110.0 . . ?
C10A C11 H11B 110.0 . . ?
C10B C11 N4 109.6(3) . . ?
C10B C11 H11C 109.8 . . ?
C10B C11 H11D 109.8 . . ?
H11A C11 H11B 108.4 . . ?
H11C C11 H11D 108.2 . . ?
N4 C12 H12A 109.2 . . ?
N4 C12 H12B 109.2 . . ?
N4 C12 C13 111.9(2) . . ?
H12A C12 H12B 107.9 . . ?
C13 C12 H12A 109.2 . . ?
C13 C12 H12B 109.2 . . ?
N5 C13 C12 116.7(2) . . ?
N5 C13 C14 121.6(2) . . ?
C14 C13 C12 121.7(2) . . ?
C13 C14 H14 119.9 . . ?
C15 C14 C13 120.2(3) . . ?
C15 C14 H14 119.9 . . ?
C14 C15 H15 120.7 . . ?
C16 C15 C14 118.6(3) . . ?
C16 C15 H15 120.7 . . ?
C15 C16 H16 120.9 . . ?
C15 C16 C17 118.1(3) . . ?
C17 C16 H16 120.9 . . ?
N5 C17 C16 124.4(3) . . ?
N5 C17 H17 117.8 . . ?
C16 C17 H17 117.8 . . ?
C19 C18 C7 118.95(16) . . ?
C23 C18 C7 123.29(18) . . ?
C23 C18 C19 117.72(19) . . ?
C18 C19 H19 119.5 . . ?
C20 C19 C18 121.0(2) . . ?
C20 C19 H19 119.5 . . ?
C19 C20 H20 119.9 . . ?
C19 C20 C21 120.2(2) . . ?
C21 C20 H20 119.9 . . ?
C20 C21 H21 120.2 . . ?
C22 C21 C20 119.7(2) . . ?
C22 C21 H21 120.2 . . ?
C21 C22 H22 119.9 . . ?
C21 C22 C23 120.2(2) . . ?
C23 C22 H22 119.9 . . ?
C18 C23 C22 121.1(2) . . ?
C18 C23 H23 119.4 . . ?
C22 C23 H23 119.4 . . ?
C25 C24 C7 122.25(18) . . ?
C25 C24 C29 117.30(19) . . ?
C29 C24 C7 120.44(18) . . ?
C24 C25 H25 119.5 . . ?
C26 C25 C24 120.9(2) . . ?
C26 C25 H25 119.5 . . ?
C25 C26 H26 119.7 . . ?
C27 C26 C25 120.6(2) . . ?
C27 C26 H26 119.7 . . ?
C26 C27 H27 120.4 . . ?
C26 C27 C28 119.3(2) . . ?
C28 C27 H27 120.4 . . ?
C27 C28 H28 119.6 . . ?
C27 C28 C29 120.7(3) . . ?
C29 C28 H28 119.6 . . ?
C24 C29 H29 119.4 . . ?
C28 C29 C24 121.1(2) . . ?
C28 C29 H29 119.4 . . ?

loop_
_geom_bond_atom_site_label_1
_geom_bond_atom_site_label_2
_geom_bond_distance
_geom_bond_site_symmetry_2
_geom_bond_publ_flag
N1 N2 1.309(3) . ?
N1 C5 1.349(3) . ?
N2 N3 1.334(2) . ?
N3 C6 1.345(3) . ?
N3 C7 1.488(2) . ?
N4 C8 1.485(3) . ?
N4 C11 1.460(4) . ?
N4 C12 1.441(3) . ?
N5 C13 1.322(3) . ?
N5 C17 1.335(4) . ?
C1 H1AA 0.9600 . ?
C1 H1AB 0.9600 . ?
C1 H1AC 0.9600 . ?
C1 H1BD 0.9600 . ?
C1 H1BE 0.9600 . ?
C1 H1BF 0.9600 . ?
C1 C2A 1.488(6) . ?
C1 C2B 1.590(12) . ?
C2A H2AA 0.9700 . ?
C2A H2AB 0.9700 . ?
C2A C3A 1.485(6) . ?
C2B H2BA 0.9700 . ?
C2B H2BB 0.9700 . ?
C2B C3B 1.546(16) . ?
C3A H3AA 0.9700 . ?
C3A H3AB 0.9700 . ?
C3A C4 1.571(5) . ?
C3B H3BA 0.9700 . ?
C3B H3BB 0.9700 . ?
C3B C4 1.457(13) . ?
C4 H4AA 0.9700 . ?
C4 H4AB 0.9700 . ?
C4 H4BC 0.9700 . ?
C4 H4BD 0.9700 . ?
C4 C5 1.495(4) . ?
C5 C6 1.356(3) . ?
C6 H6 0.9300 . ?
C7 C8 1.569(3) . ?
C7 C18 1.540(3) . ?
C7 C24 1.533(3) . ?
C8 H8 0.9800 . ?
C8 C9 1.543(3) . ?
C9 H9AA 0.9700 . ?
C9 H9AB 0.9700 . ?
C9 H9BC 0.9700 . ?
C9 H9BD 0.9700 . ?
C9 C10A 1.517(9) . ?
C9 C10B 1.532(7) . ?
C10A H10A 0.9700 . ?
C10A H10B 0.9700 . ?
C10A C11 1.394(10) . ?
C10B H10C 0.9700 . ?
C10B H10D 0.9700 . ?
C10B C11 1.460(8) . ?
C11 H11A 0.9700 . ?
C11 H11B 0.9700 . ?
C11 H11C 0.9700 . ?
C11 H11D 0.9700 . ?
C12 H12A 0.9700 . ?
C12 H12B 0.9700 . ?
C12 C13 1.506(3) . ?
C13 C14 1.371(4) . ?
C14 H14 0.9300 . ?
C14 C15 1.367(4) . ?
C15 H15 0.9300 . ?
C15 C16 1.354(5) . ?
C16 H16 0.9300 . ?
C16 C17 1.357(5) . ?
C17 H17 0.9300 . ?
C18 C19 1.393(3) . ?
C18 C23 1.380(3) . ?
C19 H19 0.9300 . ?
C19 C20 1.374(3) . ?
C20 H20 0.9300 . ?
C20 C21 1.375(4) . ?
C21 H21 0.9300 . ?
C21 C22 1.368(4) . ?
C22 H22 0.9300 . ?
C22 C23 1.382(3) . ?
C23 H23 0.9300 . ?
C24 C25 1.390(3) . ?
C24 C29 1.391(3) . ?
C25 H25 0.9300 . ?
C25 C26 1.388(3) . ?
C26 H26 0.9300 . ?
C26 C27 1.361(4) . ?
C27 H27 0.9300 . ?
C27 C28 1.374(4) . ?
C28 H28 0.9300 . ?
C28 C29 1.374(3) . ?
C29 H29 0.9300 . ?

loop_
_geom_torsion_atom_site_label_1
_geom_torsion_atom_site_label_2
_geom_torsion_atom_site_label_3
_geom_torsion_atom_site_label_4
_geom_torsion
_geom_torsion_site_symmetry_1
_geom_torsion_site_symmetry_2
_geom_torsion_site_symmetry_3
_geom_torsion_site_symmetry_4
_geom_torsion_publ_flag
N1 N2 N3 C6 0.5(3) . . . . ?
N1 N2 N3 C7 172.01(19) . . . . ?
N1 C5 C6 N3 0.0(3) . . . . ?
N2 N1 C5 C4 -177.6(2) . . . . ?
N2 N1 C5 C6 0.4(3) . . . . ?
N2 N3 C6 C5 -0.3(2) . . . . ?
N2 N3 C7 C8 29.7(2) . . . . ?
N2 N3 C7 C18 147.67(18) . . . . ?
N2 N3 C7 C24 -90.9(2) . . . . ?
N3 C7 C8 N4 170.47(17) . . . . ?
N3 C7 C8 C9 -70.7(2) . . . . ?
N3 C7 C18 C19 -57.1(2) . . . . ?
N3 C7 C18 C23 121.0(2) . . . . ?
N3 C7 C24 C25 1.0(2) . . . . ?
N3 C7 C24 C29 179.75(17) . . . . ?
N4 C8 C9 C10A 9.9(4) . . . . ?
N4 C8 C9 C10B -25.1(4) . . . . ?
N4 C12 C13 N5 130.3(3) . . . . ?
N4 C12 C13 C14 -50.7(4) . . . . ?
N5 C13 C14 C15 -0.8(5) . . . . ?
C1 C2A C3A C4 179.7(3) . . . . ?
C1 C2B C3B C4 171.2(7) . . . . ?
C2A C3A C4 C5 -65.1(4) . . . . ?
C2B C3B C4 C5 67.9(9) . . . . ?
C3A C4 C5 N1 116.0(3) . . . . ?
C3A C4 C5 C6 -61.4(4) . . . . ?
C3B C4 C5 N1 72.9(5) . . . . ?
C3B C4 C5 C6 -104.6(5) . . . . ?
C4 C5 C6 N3 177.7(3) . . . . ?
C5 N1 N2 N3 -0.6(3) . . . . ?
C6 N3 C7 C8 -160.46(19) . . . . ?
C6 N3 C7 C18 -42.5(2) . . . . ?
C6 N3 C7 C24 79.0(2) . . . . ?
C7 N3 C6 C5 -171.28(18) . . . . ?
C7 C8 C9 C10A -111.8(4) . . . . ?
C7 C8 C9 C10B -146.8(4) . . . . ?
C7 C18 C19 C20 179.8(2) . . . . ?
C7 C18 C23 C22 -178.6(2) . . . . ?
C7 C24 C25 C26 -179.83(19) . . . . ?
C7 C24 C29 C28 -179.5(2) . . . . ?
C8 N4 C11 C10A -23.5(5) . . . . ?
C8 N4 C11 C10B 15.0(5) . . . . ?
C8 N4 C12 C13 163.86(19) . . . . ?
C8 C7 C18 C19 58.9(2) . . . . ?
C8 C7 C18 C23 -123.0(2) . . . . ?
C8 C7 C24 C25 -117.5(2) . . . . ?
C8 C7 C24 C29 61.3(2) . . . . ?
C8 C9 C10A C11 -24.4(6) . . . . ?
C8 C9 C10B C11 33.4(6) . . . . ?
C9 C10A C11 N4 30.0(7) . . . . ?
C9 C10B C11 N4 -30.5(7) . . . . ?
C11 N4 C8 C7 131.5(2) . . . . ?
C11 N4 C8 C9 7.1(3) . . . . ?
C11 N4 C12 C13 -73.6(3) . . . . ?
C12 N4 C8 C7 -104.1(2) . . . . ?
C12 N4 C8 C9 131.5(2) . . . . ?
C12 N4 C11 C10A -150.9(5) . . . . ?
C12 N4 C11 C10B -112.4(5) . . . . ?
C12 C13 C14 C15 -179.8(3) . . . . ?
C13 N5 C17 C16 0.4(6) . . . . ?
C13 C14 C15 C16 1.0(5) . . . . ?
C14 C15 C16 C17 -0.6(6) . . . . ?
C15 C16 C17 N5 -0.1(7) . . . . ?
C17 N5 C13 C12 179.1(3) . . . . ?
C17 N5 C13 C14 0.1(5) . . . . ?
C18 C7 C8 N4 56.5(2) . . . . ?
C18 C7 C8 C9 175.38(18) . . . . ?
C18 C7 C24 C25 116.7(2) . . . . ?
C18 C7 C24 C29 -64.5(2) . . . . ?
C18 C19 C20 C21 -1.8(4) . . . . ?
C19 C18 C23 C22 -0.5(3) . . . . ?
C19 C20 C21 C22 0.9(5) . . . . ?
C20 C21 C22 C23 0.3(4) . . . . ?
C21 C22 C23 C18 -0.5(4) . . . . ?
C23 C18 C19 C20 1.6(3) . . . . ?
C24 C7 C8 N4 -70.8(2) . . . . ?
C24 C7 C8 C9 48.0(2) . . . . ?
C24 C7 C18 C19 -175.00(19) . . . . ?
C24 C7 C18 C23 3.1(3) . . . . ?
C24 C25 C26 C27 -0.3(3) . . . . ?
C25 C24 C29 C28 -0.6(3) . . . . ?
C25 C26 C27 C28 -1.5(4) . . . . ?
C26 C27 C28 C29 2.2(4) . . . . ?
C27 C28 C29 C24 -1.1(4) . . . . ?
C29 C24 C25 C26 1.4(3) . . . . ?

loop_
_exptl_oxdiff_crystal_face_indexfrac_h
_exptl_oxdiff_crystal_face_indexfrac_k
_exptl_oxdiff_crystal_face_indexfrac_l
_exptl_oxdiff_crystal_face_x
_exptl_oxdiff_crystal_face_y
_exptl_oxdiff_crystal_face_z
-13.8342 -1.3502 2.2575 -0.0000 -0.5255 0.8508
-6.7408 -7.1253 15.3263 0.6613 -0.7345 0.1521
7.3501 -8.7786 7.2485 0.3918 -0.4351 -0.8107
12.6983 -4.8812 -2.3692 -0.0149 0.0165 -0.9998
10.7329 4.1771 -14.0244 -0.5710 0.6341 -0.5214
7.7912 6.5218 -15.2331 -0.6492 0.7210 -0.2425
-12.9187 -0.9562 10.9851 0.4134 -0.4591 0.7863
2.9754 -8.7523 -14.4788 -0.6531 -0.5881 -0.4771
11.6717 -6.3760 -5.0073 -0.1457 -0.1312 -0.9806
9.7266 3.3170 11.8149 0.6245 0.5623 -0.5421
-8.1700 8.3297 10.6678 0.4362 0.3928 0.8096
-12.9291 1.7862 -4.2281 -0.2946 -0.2653 0.9181
-8.4396 -4.4053 -13.0806 -0.6738 -0.6067 0.4217
7.2155 -2.6715 -19.4366 -0.8508 0.0000 -0.5255
10.0318 -4.1809 10.4262 0.5608 -0.0000 -0.8279
-2.2594 0.6423 21.6753 0.9923 -0.0000 0.1240
-11.7550 4.6125 10.7840 0.4138 -0.0000 0.9104
-9.0713 3.8198 -12.5736 -0.6536 0.0000 0.7568
-6.3537 -10.5871 1.0729 -0.0000 -0.9994 0.0333
-13.0354 3.4483 -1.2112 -0.1547 -0.1393 0.9781
8.5065 -9.4062 -1.3510 -0.0000 -0.4555 -0.8902
12.1701 -5.7645 -1.9608 -0.0000 -0.0665 -0.9978
13.1030 4.0317 -2.1482 0.0000 0.7071 -0.7071
7.9270 9.7833 -1.3262 0.0000 0.9864 -0.1644
-3.0787 11.5946 0.4593 0.0000 0.7878 0.6159
13.2666 -0.0574 -9.7761 -0.3546 0.3939 -0.8480
